data_4062706
loop_
_publ_author_name
'Kalikhman, Inna'
'Boris, Gostevskii'
'Kingston, Vijeyakumar'
'Krivonos, Sonia'
'Stalke, Dietmar'
'Walfort, Bernhard'
'Kottke, Thomas'
'Kocher, Nikolaus'
'Kost, Daniel'

_publ_section_title
;
Spin Coupling through the N\\rightarrow Si Dative Bond in Penta- and 
Hexacoordinate Hydrido- and Fluorosilicon Complexes; Coupling through 
a Rapidly Dissociating-Recombining N\\rightarrow Si Bond
;
_journal_issue 21
_journal_name_full Organometallics
_journal_page_first 4828
_journal_page_last 4835
_journal_paper_doi 10.1021/om049530k
_journal_volume 23
_journal_year 2004
_chemical_formula_sum 'C15 H17 Cl N2 O Si'
_chemical_formula_weight 304.85
_chemical_melting_point 392.1(10)
_space_group_IT_number 14
_symmetry_cell_setting monoclinic
_symmetry_space_group_name_Hall '-P 2ybc'
_symmetry_space_group_name_H-M 'P 1 21/c 1'
_cell_angle_alpha 90.00
_cell_angle_beta 92.719(7)
_cell_angle_gamma 90.00
_cell_formula_units_Z 4
_cell_length_a 7.4781(11)
_cell_length_b 16.8480(15)
_cell_length_c 12.3734(19)
_cell_measurement_temperature 173(2)
_cell_volume 1557.2(4)
_diffrn_ambient_temperature 173(2)
_exptl_crystal_density_diffrn 1.300
_cod_depositor_comments
;
The following automatic conversions were performed:

'_chemical_melting_point' value '118-120\%' was changed to
'392.1(10)' - it was converted from degrees Celsius(C) to Kelvins(K),
the average value was taken and precision was estimated.

Automatic conversion script
Id: cif_fix_values 1646 2011-03-28 12:23:43Z adriana 
;
_cod_original_sg_symbol_H-M 'P 21/c'
_cod_database_code 4062706

loop_
_symmetry_equiv_pos_as_xyz
'x, y, z'
'-x, y+1/2, -z+1/2'
'-x, -y, -z'
'x, -y-1/2, z-1/2'

loop_
_atom_site_label
_atom_site_type_symbol
_atom_site_fract_x
_atom_site_fract_y
_atom_site_fract_z
_atom_site_U_iso_or_equiv
_atom_site_adp_type
_atom_site_occupancy
_atom_site_symmetry_multiplicity
_atom_site_calc_flag
_atom_site_refinement_flags
_atom_site_disorder_assembly
_atom_site_disorder_group
Si1 Si 0.10427(7) 0.52057(3) 0.69240(4) 0.02462(14) Uani 1 1 d . . .
Cl1 Cl 0.30908(7) 0.52462(4) 0.57514(4) 0.03658(16) Uani 1 1 d . . .
H1 H -0.032(3) 0.5401(11) 0.6189(16) 0.030(5) Uiso 1 1 d . . .
C1 C 0.1939(2) 0.59959(12) 0.78447(16) 0.0255(4) Uani 1 1 d . . .
C2 C 0.3193(3) 0.58646(14) 0.86883(17) 0.0346(5) Uani 1 1 d . . .
H2 H 0.3626 0.5343 0.8826 0.042 Uiso 1 1 calc R . .
C3 C 0.3822(3) 0.64903(17) 0.93348(19) 0.0467(7) Uani 1 1 d . . .
H3 H 0.4678 0.6392 0.9911 0.056 Uiso 1 1 calc R . .
C4 C 0.3214(3) 0.72460(16) 0.9145(2) 0.0497(7) Uani 1 1 d . . .
H4 H 0.3645 0.7672 0.9588 0.060 Uiso 1 1 calc R . .
C5 C 0.1985(3) 0.73851(15) 0.8314(2) 0.0501(7) Uani 1 1 d . . .
H5 H 0.1567 0.7910 0.8178 0.060 Uiso 1 1 calc R . .
C6 C 0.1349(3) 0.67683(13) 0.76732(19) 0.0371(5) Uani 1 1 d . . .
H6 H 0.0488 0.6874 0.7102 0.044 Uiso 1 1 calc R . .
O1 O 0.16209(18) 0.42653(8) 0.72788(11) 0.0284(3) Uani 1 1 d . . .
C7 C 0.0885(3) 0.39286(12) 0.81400(15) 0.0238(4) Uani 1 1 d . . .
C8 C 0.1749(3) 0.31931(12) 0.85522(16) 0.0251(4) Uani 1 1 d . . .
C11 C 0.3152(3) 0.28511(13) 0.80199(17) 0.0315(5) Uani 1 1 d . . .
H11 H 0.3607 0.3104 0.7404 0.038 Uiso 1 1 calc R . .
C12 C 0.3887(3) 0.21405(13) 0.83911(19) 0.0369(5) Uani 1 1 d . . .
H12 H 0.4837 0.1903 0.8023 0.044 Uiso 1 1 calc R . .
C13 C 0.3241(3) 0.17772(13) 0.92935(18) 0.0367(6) Uani 1 1 d . . .
H13 H 0.3747 0.1290 0.9544 0.044 Uiso 1 1 calc R . .
C14 C 0.1861(3) 0.21203(13) 0.98335(18) 0.0357(5) Uani 1 1 d . . .
H14 H 0.1429 0.1871 1.0458 0.043 Uiso 1 1 calc R . .
C15 C 0.1107(3) 0.28268(12) 0.94653(16) 0.0307(5) Uani 1 1 d . . .
H15 H 0.0154 0.3061 0.9835 0.037 Uiso 1 1 calc R . .
N1 N -0.0494(2) 0.42129(10) 0.85731(13) 0.0267(4) Uani 1 1 d . . .
N2 N -0.1096(2) 0.49129(10) 0.79658(13) 0.0253(4) Uani 1 1 d . . .
C9 C -0.1636(3) 0.55050(13) 0.87713(18) 0.0334(5) Uani 1 1 d . . .
H9A H -0.2607 0.5287 0.9186 0.050 Uiso 1 1 calc R . .
H9B H -0.2051 0.5989 0.8398 0.050 Uiso 1 1 calc R . .
H9C H -0.0610 0.5631 0.9263 0.050 Uiso 1 1 calc R . .
C10 C -0.2701(3) 0.46692(14) 0.72926(18) 0.0348(5) Uani 1 1 d . . .
H10A H -0.2339 0.4312 0.6718 0.052 Uiso 1 1 calc R . .
H10B H -0.3278 0.5140 0.6969 0.052 Uiso 1 1 calc R . .
H10C H -0.3544 0.4395 0.7747 0.052 Uiso 1 1 calc R . .

loop_
_atom_site_aniso_label
_atom_site_aniso_U_11
_atom_site_aniso_U_22
_atom_site_aniso_U_33
_atom_site_aniso_U_23
_atom_site_aniso_U_13
_atom_site_aniso_U_12
Si1 0.0257(3) 0.0247(3) 0.0232(3) 0.0002(3) -0.0011(2) 0.0002(2)
Cl1 0.0375(3) 0.0445(3) 0.0283(3) -0.0021(3) 0.0080(2) -0.0053(3)
C1 0.0230(10) 0.0276(11) 0.0260(10) -0.0007(9) 0.0031(8) -0.0016(9)
C2 0.0303(11) 0.0401(13) 0.0331(12) 0.0011(11) -0.0030(10) 0.0043(10)
C3 0.0302(12) 0.0712(19) 0.0376(13) -0.0145(13) -0.0082(10) -0.0041(12)
C4 0.0389(14) 0.0505(17) 0.0600(17) -0.0281(14) 0.0044(13) -0.0118(12)
C5 0.0498(15) 0.0311(14) 0.0689(18) -0.0103(13) -0.0025(14) -0.0031(12)
C6 0.0386(12) 0.0292(12) 0.0425(13) -0.0012(11) -0.0071(10) -0.0001(10)
O1 0.0325(8) 0.0242(8) 0.0291(7) 0.0002(6) 0.0074(6) 0.0049(6)
C7 0.0261(10) 0.0223(10) 0.0227(10) -0.0026(9) -0.0027(8) -0.0006(9)
C8 0.0266(10) 0.0209(10) 0.0271(10) -0.0042(9) -0.0052(8) 0.0011(8)
C11 0.0303(11) 0.0312(12) 0.0327(12) -0.0034(10) -0.0006(9) 0.0020(10)
C12 0.0323(12) 0.0302(12) 0.0478(14) -0.0054(11) -0.0037(11) 0.0074(10)
C13 0.0388(13) 0.0254(12) 0.0443(14) -0.0020(11) -0.0159(11) 0.0074(10)
C14 0.0466(13) 0.0281(12) 0.0314(12) 0.0033(10) -0.0084(10) -0.0017(11)
C15 0.0354(12) 0.0279(11) 0.0283(11) -0.0023(10) -0.0022(9) 0.0007(10)
N1 0.0275(9) 0.0243(9) 0.0283(9) 0.0032(8) -0.0002(7) 0.0030(7)
N2 0.0246(8) 0.0245(9) 0.0264(9) 0.0007(7) -0.0017(7) 0.0042(7)
C9 0.0351(12) 0.0293(12) 0.0364(12) -0.0032(10) 0.0086(10) 0.0056(9)
C10 0.0261(11) 0.0368(13) 0.0408(12) 0.0021(11) -0.0064(9) -0.0007(10)

loop_
_geom_bond_atom_site_label_1
_geom_bond_atom_site_label_2
_geom_bond_distance
_geom_bond_site_symmetry_2
_geom_bond_publ_flag
Si1 O1 1.6948(14) . ?
Si1 C1 1.857(2) . ?
Si1 N2 2.1582(17) . ?
Si1 Cl1 2.1602(8) . ?
Si1 H1 1.373(19) . ?
C1 C2 1.387(3) . ?
C1 C6 1.387(3) . ?
C2 C3 1.392(3) . ?
C2 H2 0.9500 . ?
C3 C4 1.368(4) . ?
C3 H3 0.9500 . ?
C4 C5 1.366(4) . ?
C4 H4 0.9500 . ?
C5 C6 1.378(3) . ?
C5 H5 0.9500 . ?
C6 H6 0.9500 . ?
O1 C7 1.348(2) . ?
C7 N1 1.277(2) . ?
C7 C8 1.477(3) . ?
C8 C11 1.390(3) . ?
C8 C15 1.393(3) . ?
C11 C12 1.386(3) . ?
C11 H11 0.9500 . ?
C12 C13 1.380(3) . ?
C12 H12 0.9500 . ?
C13 C14 1.383(3) . ?
C13 H13 0.9500 . ?
C14 C15 1.385(3) . ?
C14 H14 0.9500 . ?
C15 H15 0.9500 . ?
N1 N2 1.458(2) . ?
N2 C9 1.480(3) . ?
N2 C10 1.486(2) . ?
C9 H9A 0.9800 . ?
C9 H9B 0.9800 . ?
C9 H9C 0.9800 . ?
C10 H10A 0.9800 . ?
C10 H10B 0.9800 . ?
C10 H10C 0.9800 . ?
